data_2225515
loop_
_publ_author_name
'Doumbia, Mohamadou Lamine'
'Bouhfid, Rachid'
'Essassi, El Mokhtar'
'El Ammari, Lahcen'

_publ_section_title
;
 <i>N</i>-(5-Phenyl-1<i>H</i>-pyrazol-3-yl)benzene-1,2-diamine
;
_journal_coeditor_code DN2548
_journal_issue 4
_journal_name_full 'Acta Crystallographica Section E'
_journal_page_first o841
_journal_paper_doi 10.1107/S1600536810009104
_journal_volume 66
_journal_year 2010
_chemical_formula_iupac 'C15 H14 N4'
_chemical_formula_moiety 'C15 H14 N4'
_chemical_formula_sum 'C15 H14 N4'
_chemical_formula_weight 250.30
_chemical_name_systematic
;
<i>N</i>-(5-Phenyl-1<i>H</i>-pyrazol-3-yl)benzene-1,2-diamine
;
_space_group_IT_number 14
_symmetry_cell_setting monoclinic
_symmetry_space_group_name_Hall '-P 2ybc'
_symmetry_space_group_name_H-M 'P 1 21/c 1'
_atom_sites_solution_hydrogens geom
_atom_sites_solution_primary direct
_atom_sites_solution_secondary difmap
_cell_angle_alpha 90.00
_cell_angle_beta 92.074(4)
_cell_angle_gamma 90.00
_cell_formula_units_Z 4
_cell_length_a 13.2357(8)
_cell_length_b 5.8473(4)
_cell_length_c 16.4039(10)
_cell_measurement_reflns_used 12462
_cell_measurement_temperature 298(2)
_cell_measurement_theta_max 2.48
_cell_measurement_theta_min 25.42
_cell_volume 1268.72(14)
_computing_cell_refinement 'SAINT (Bruker, 2005)'
_computing_data_collection 'APEX2 (Bruker, 2005)'
_computing_data_reduction 'SAINT (Bruker, 2005)'
_computing_molecular_graphics 'ORTEP-3 for Windows (Farrugia, 1997) and PLATON (Spek, 2009)'
_computing_publication_material 'WinGX (Farrugia, 1999)'
_computing_structure_refinement 'SHELXL97 (Sheldrick, 2008)'
_computing_structure_solution 'SHELXS97 (Sheldrick, 2008)'
_diffrn_ambient_temperature 298(2)
_diffrn_measured_fraction_theta_full 1.000
_diffrn_measured_fraction_theta_max 1.000
_diffrn_measurement_device_type 'Bruker X8 APEX CCD area-detector'
_diffrn_measurement_method '\f and \w scans'
_diffrn_radiation_monochromator graphite
_diffrn_radiation_source 'fine-focus sealed tube'
_diffrn_radiation_type MoK\a
_diffrn_radiation_wavelength 0.71073
_diffrn_reflns_av_R_equivalents 0.0556
_diffrn_reflns_av_sigmaI/netI 0.0414
_diffrn_reflns_limit_h_max 15
_diffrn_reflns_limit_h_min -15
_diffrn_reflns_limit_k_max 6
_diffrn_reflns_limit_k_min -7
_diffrn_reflns_limit_l_max 19
_diffrn_reflns_limit_l_min -19
_diffrn_reflns_number 11640
_diffrn_reflns_theta_full 25.42
_diffrn_reflns_theta_max 25.42
_diffrn_reflns_theta_min 2.48
_exptl_absorpt_coefficient_mu 0.082
_exptl_absorpt_correction_type none
_exptl_crystal_colour 'clear pale yellow'
_exptl_crystal_density_diffrn 1.310
_exptl_crystal_density_method 'not measured'
_exptl_crystal_description Parallelepiped
_exptl_crystal_F_000 528
_exptl_crystal_size_max 0.32
_exptl_crystal_size_mid 0.27
_exptl_crystal_size_min 0.19
_refine_diff_density_max 0.151
_refine_diff_density_min -0.148
_refine_ls_extinction_method none
_refine_ls_goodness_of_fit_ref 1.019
_refine_ls_hydrogen_treatment mixed
_refine_ls_matrix_type full
_refine_ls_number_parameters 228
_refine_ls_number_reflns 2333
_refine_ls_number_restraints 0
_refine_ls_restrained_S_all 1.019
_refine_ls_R_factor_all 0.0811
_refine_ls_R_factor_gt 0.0457
_refine_ls_shift/su_max 0.000
_refine_ls_shift/su_mean 0.000
_refine_ls_structure_factor_coef Fsqd
_refine_ls_weighting_details 'calc w=1/[\s^2^(Fo^2^)+(0.0719P)^2^+0.0000P] where P=(Fo^2^+2Fc^2^)/3'
_refine_ls_weighting_scheme calc
_refine_ls_wR_factor_gt 0.1086
_refine_ls_wR_factor_ref 0.1272
_reflns_number_gt 1527
_reflns_number_total 2333
_reflns_threshold_expression I>2\s(I)
_cod_data_source_file dn2548.cif
_cod_data_source_block I
_cod_original_sg_symbol_Hall '-p 2ybc'
_cod_original_sg_symbol_H-M 'P 21/c'
_cod_database_code 2225515
_cod_database_fobs_code 2225515

loop_
_symmetry_equiv_pos_as_xyz
'x, y, z'
'-x, y+1/2, -z+1/2'
'-x, -y, -z'
'x, -y-1/2, z-1/2'

loop_
_atom_site_type_symbol
_atom_site_label
_atom_site_fract_x
_atom_site_fract_y
_atom_site_fract_z
_atom_site_U_iso_or_equiv
_atom_site_adp_type
_atom_site_calc_flag
_atom_site_refinement_flags
_atom_site_occupancy
_atom_site_disorder_assembly
_atom_site_disorder_group
N N1 0.92397(12) 0.5307(3) 0.69736(9) 0.0414(4) Uani d . 1 . .
N N2 1.00286(12) 0.6719(3) 0.67931(9) 0.0423(4) Uani d . 1 . .
N N3 1.01564(13) 1.0130(3) 0.60311(9) 0.0426(4) Uani d . 1 . .
N N4 1.10392(16) 0.6520(3) 0.51288(11) 0.0507(5) Uani d . 1 . .
C C1 0.95922(14) 0.8361(3) 0.63347(10) 0.0369(5) Uani d . 1 . .
C C2 0.85506(15) 0.8033(4) 0.62309(11) 0.0416(5) Uani d . 1 . .
C C3 0.83439(14) 0.6054(3) 0.66539(10) 0.0385(5) Uani d . 1 . .
C C4 0.73944(15) 0.4805(4) 0.67390(11) 0.0421(5) Uani d . 1 . .
C C5 0.73429(19) 0.2767(4) 0.71726(13) 0.0541(6) Uani d . 1 . .
C C6 0.6440(2) 0.1608(5) 0.72155(16) 0.0669(7) Uani d . 1 . .
C C7 0.55732(19) 0.2441(5) 0.68386(16) 0.0684(7) Uani d . 1 . .
C C8 0.56061(19) 0.4460(5) 0.64097(17) 0.0695(7) Uani d . 1 . .
C C9 0.65081(17) 0.5631(5) 0.63635(14) 0.0576(6) Uani d . 1 . .
C C10 1.12135(15) 1.0028(3) 0.59179(10) 0.0396(5) Uani d . 1 . .
C C11 1.16551(15) 0.8230(3) 0.54840(11) 0.0424(5) Uani d . 1 . .
C C12 1.26837(18) 0.8308(5) 0.53560(13) 0.0561(6) Uani d . 1 . .
C C13 1.32666(19) 1.0142(5) 0.56121(15) 0.0662(7) Uani d . 1 . .
C C14 1.2833(2) 1.1923(5) 0.60222(14) 0.0619(7) Uani d . 1 . .
C C15 1.18167(18) 1.1845(4) 0.61841(12) 0.0498(6) Uani d . 1 . .
H H15 1.1477(16) 1.308(4) 0.6454(13) 0.056(6) Uiso d . 1 . .
H H1 0.9384(19) 0.389(4) 0.7256(16) 0.083(8) Uiso d . 1 . .
H H2 0.8072(16) 0.894(4) 0.5930(13) 0.054(6) Uiso d . 1 . .
H H3 0.9810(18) 1.130(4) 0.5814(15) 0.070(8) Uiso d . 1 . .
H H4A 1.1389(18) 0.521(5) 0.4963(15) 0.073(8) Uiso d . 1 . .
H H4B 1.052(2) 0.591(5) 0.5453(18) 0.092(9) Uiso d . 1 . .
H H5 0.7973(19) 0.217(4) 0.7414(15) 0.075(7) Uiso d . 1 . .
H H6 0.6439(18) 0.011(5) 0.7494(16) 0.082(8) Uiso d . 1 . .
H H7 0.4918(19) 0.165(4) 0.6883(15) 0.074(7) Uiso d . 1 . .
H H8 0.498(2) 0.513(4) 0.6133(16) 0.089(8) Uiso d . 1 . .
H H9 0.6532(19) 0.707(5) 0.6077(16) 0.082(8) Uiso d . 1 . .
H H12 1.2969(19) 0.700(4) 0.5093(15) 0.074(8) Uiso d . 1 . .
H H13 1.4002(19) 1.025(4) 0.5512(15) 0.074(7) Uiso d . 1 . .
H H14 1.3233(18) 1.322(4) 0.6203(14) 0.067(7) Uiso d . 1 . .

loop_
_atom_site_aniso_label
_atom_site_aniso_U_11
_atom_site_aniso_U_22
_atom_site_aniso_U_33
_atom_site_aniso_U_12
_atom_site_aniso_U_13
_atom_site_aniso_U_23
N1 0.0454(10) 0.0454(11) 0.0333(8) -0.0028(8) -0.0006(7) 0.0066(8)
N2 0.0474(10) 0.0455(11) 0.0338(8) -0.0027(8) -0.0025(7) 0.0044(7)
N3 0.0481(11) 0.0403(11) 0.0392(9) 0.0005(9) 0.0011(7) 0.0042(8)
N4 0.0659(13) 0.0445(12) 0.0418(10) -0.0001(11) 0.0015(9) -0.0055(8)
C1 0.0472(12) 0.0379(12) 0.0255(9) -0.0001(9) 0.0006(7) -0.0004(8)
C2 0.0474(13) 0.0451(13) 0.0320(9) 0.0064(10) -0.0016(8) 0.0016(9)
C3 0.0431(11) 0.0461(13) 0.0261(9) 0.0016(9) -0.0008(8) -0.0016(8)
C4 0.0469(12) 0.0469(14) 0.0326(9) -0.0004(10) 0.0021(8) -0.0056(9)
C5 0.0567(15) 0.0555(16) 0.0498(12) -0.0048(12) -0.0028(10) 0.0050(11)
C6 0.0655(17) 0.0678(19) 0.0673(16) -0.0164(14) 0.0007(13) 0.0101(14)
C7 0.0525(16) 0.082(2) 0.0707(16) -0.0185(15) 0.0025(12) 0.0020(14)
C8 0.0454(15) 0.088(2) 0.0750(17) -0.0034(14) -0.0012(12) 0.0110(15)
C9 0.0491(14) 0.0641(17) 0.0593(14) 0.0001(12) -0.0010(10) 0.0074(13)
C10 0.0480(12) 0.0425(13) 0.0280(9) -0.0022(10) -0.0028(8) 0.0044(8)
C11 0.0518(13) 0.0447(13) 0.0305(9) -0.0017(10) -0.0018(8) 0.0053(9)
C12 0.0562(15) 0.0675(17) 0.0447(12) 0.0069(14) 0.0018(10) 0.0055(12)
C13 0.0498(15) 0.090(2) 0.0590(15) -0.0070(15) -0.0007(12) 0.0108(14)
C14 0.0614(16) 0.0685(19) 0.0551(14) -0.0175(15) -0.0079(12) 0.0046(13)
C15 0.0586(15) 0.0505(15) 0.0400(11) -0.0076(12) -0.0035(10) 0.0028(10)

loop_
_atom_type_symbol
_atom_type_description
_atom_type_scat_dispersion_real
_atom_type_scat_dispersion_imag
_atom_type_scat_source
C C 0.0033 0.0016 'International Tables Vol C Tables 4.2.6.8 and 6.1.1.4'
H H 0.0000 0.0000 'International Tables Vol C Tables 4.2.6.8 and 6.1.1.4'
N N 0.0061 0.0033 'International Tables Vol C Tables 4.2.6.8 and 6.1.1.4'

loop_
_geom_angle_atom_site_label_1
_geom_angle_atom_site_label_2
_geom_angle_atom_site_label_3
_geom_angle_site_symmetry_1
_geom_angle_site_symmetry_3
_geom_angle
_geom_angle_publ_flag
C3 N1 N2 . . 112.68(17) ?
C3 N1 H1 . . 128.2(16) ?
N2 N1 H1 . . 118.8(15) ?
C1 N2 N1 . . 103.70(15) ?
C1 N3 C10 . . 124.40(17) ?
C1 N3 H3 . . 116.4(15) ?
C10 N3 H3 . . 118.3(15) ?
C11 N4 H4A . . 114.5(15) ?
C11 N4 H4B . . 117.1(16) ?
H4A N4 H4B . . 103(2) ?
N2 C1 N3 . . 120.85(17) ?
N2 C1 C2 . . 111.97(17) ?
N3 C1 C2 . . 127.18(18) ?
C3 C2 C1 . . 105.46(17) ?
C3 C2 H2 . . 125.9(13) ?
C1 C2 H2 . . 128.6(13) ?
N1 C3 C2 . . 106.18(18) ?
N1 C3 C4 . . 123.06(18) ?
C2 C3 C4 . . 130.67(18) ?
C5 C4 C9 . . 117.9(2) ?
C5 C4 C3 . . 122.29(19) ?
C9 C4 C3 . . 119.8(2) ?
C6 C5 C4 . . 120.4(2) ?
C6 C5 H5 . . 122.4(15) ?
C4 C5 H5 . . 117.2(15) ?
C7 C6 C5 . . 121.0(3) ?
C7 C6 H6 . . 120.6(15) ?
C5 C6 H6 . . 118.3(15) ?
C6 C7 C8 . . 119.6(3) ?
C6 C7 H7 . . 121.5(14) ?
C8 C7 H7 . . 118.9(14) ?
C7 C8 C9 . . 119.8(2) ?
C7 C8 H8 . . 121.6(15) ?
C9 C8 H8 . . 118.6(15) ?
C8 C9 C4 . . 121.3(2) ?
C8 C9 H9 . . 120.2(15) ?
C4 C9 H9 . . 118.4(15) ?
C15 C10 C11 . . 119.0(2) ?
C15 C10 N3 . . 118.98(19) ?
C11 C10 N3 . . 121.78(17) ?
C12 C11 N4 . . 121.3(2) ?
C12 C11 C10 . . 118.7(2) ?
N4 C11 C10 . . 119.76(19) ?
C13 C12 C11 . . 121.5(2) ?
C13 C12 H12 . . 122.1(15) ?
C11 C12 H12 . . 116.4(15) ?
C14 C13 C12 . . 120.0(2) ?
C14 C13 H13 . . 117.3(14) ?
C12 C13 H13 . . 122.7(14) ?
C13 C14 C15 . . 119.7(3) ?
C13 C14 H14 . . 120.9(14) ?
C15 C14 H14 . . 119.5(14) ?
C14 C15 C10 . . 121.1(2) ?
C14 C15 H15 . . 122.5(13) ?
C10 C15 H15 . . 116.3(13) ?

loop_
_geom_bond_atom_site_label_1
_geom_bond_atom_site_label_2
_geom_bond_site_symmetry_2
_geom_bond_distance
_geom_bond_publ_flag
N1 C3 . 1.352(2) ?
N1 N2 . 1.372(2) ?
N1 H1 . 0.96(3) ?
N2 C1 . 1.338(2) ?
N3 C1 . 1.379(2) ?
N3 C10 . 1.419(2) ?
N3 H3 . 0.89(2) ?
N4 C11 . 1.404(3) ?
N4 H4A . 0.94(3) ?
N4 H4B . 0.96(3) ?
C1 C2 . 1.396(3) ?
C2 C3 . 1.382(3) ?
C2 H2 . 0.95(2) ?
C3 C4 . 1.465(3) ?
C4 C5 . 1.391(3) ?
C4 C9 . 1.392(3) ?
C5 C6 . 1.378(3) ?
C5 H5 . 0.97(3) ?
C6 C7 . 1.372(4) ?
C6 H6 . 0.99(3) ?
C7 C8 . 1.376(4) ?
C7 H7 . 0.99(2) ?
C8 C9 . 1.381(3) ?
C8 H8 . 1.01(3) ?
C9 H9 . 0.96(3) ?
C10 C15 . 1.390(3) ?
C10 C11 . 1.408(3) ?
C11 C12 . 1.386(3) ?
C12 C13 . 1.378(4) ?
C12 H12 . 0.96(2) ?
C13 C14 . 1.376(4) ?
C13 H13 . 1.00(2) ?
C14 C15 . 1.382(3) ?
C14 H14 . 0.97(3) ?
C15 H15 . 0.96(2) ?

loop_
_geom_hbond_atom_site_label_D
_geom_hbond_atom_site_label_H
_geom_hbond_atom_site_label_A
_geom_hbond_site_symmetry_A
_geom_hbond_distance_DH
_geom_hbond_distance_HA
_geom_hbond_distance_DA
_geom_hbond_angle_DHA
_geom_hbond_publ_flag
N1 H1 N2 2_746 0.97(2) 2.14(3) 3.048(2) 157(2) yes
N3 H3 N4 3_776 0.89(2) 2.27(2) 3.122(2) 160(2) yes
N4 H4B N2 . 0.95(3) 2.36(3) 3.086(2) 132(2) yes

loop_
_cod_related_entry_id
_cod_related_entry_database
_cod_related_entry_code
1 ChemSpider 1809234
